data_7051970
loop_
_publ_author_name
'Santra, Ramkinkar'
'Ghosh, Nayan'
'Biradha, Kumar'

_publ_section_title
;
 Crystal engineering with acid and pyridine heteromeric synthon:
 neutral and ionic co-crystals
;
_journal_issue 10
_journal_name_full 'New Journal of Chemistry'
_journal_page_first 1673
_journal_paper_doi 10.1039/b803280g
_journal_volume 32
_journal_year 2008
_chemical_formula_sum 'C28 H26 N2 O8'
_chemical_formula_weight 518.51
_chemical_name_systematic
;
?
;
_space_group_IT_number 15
_symmetry_cell_setting monoclinic
_symmetry_space_group_name_Hall '-C 2yc'
_symmetry_space_group_name_H-M 'C 1 2/c 1'
_atom_sites_solution_hydrogens geom
_atom_sites_solution_primary direct
_atom_sites_solution_secondary difmap
_audit_creation_method SHELXL-97
_cell_angle_alpha 90.00
_cell_angle_beta 128.492(2)
_cell_angle_gamma 90.00
_cell_formula_units_Z 8
_cell_length_a 23.612(2)
_cell_length_b 15.0618(12)
_cell_length_c 17.8456(15)
_cell_measurement_reflns_used 6426
_cell_measurement_temperature 293(2)
_cell_measurement_theta_max 28.74
_cell_measurement_theta_min 1.74
_cell_volume 4967.4(7)
_computing_structure_refinement 'SHELXL-97 (Sheldrick, 1997)'
_computing_structure_solution 'SHELXS-97 (Sheldrick, 1990)'
_diffrn_ambient_temperature 293(2)
_diffrn_measured_fraction_theta_full 0.996
_diffrn_measured_fraction_theta_max 0.996
_diffrn_measurement_device_type 'Bruker-APEX-2 CCD area detector'
_diffrn_measurement_method hemisphere
_diffrn_radiation_monochromator graphite
_diffrn_radiation_source 'fine-focus sealed tube'
_diffrn_radiation_type MoK\a
_diffrn_radiation_wavelength 0.71073
_diffrn_reflns_av_R_equivalents 0.0762
_diffrn_reflns_av_sigmaI/netI 0.0875
_diffrn_reflns_limit_h_max 30
_diffrn_reflns_limit_h_min -31
_diffrn_reflns_limit_k_max 20
_diffrn_reflns_limit_k_min -16
_diffrn_reflns_limit_l_max 24
_diffrn_reflns_limit_l_min -24
_diffrn_reflns_number 35036
_diffrn_reflns_theta_full 28.74
_diffrn_reflns_theta_max 28.74
_diffrn_reflns_theta_min 1.74
_exptl_absorpt_coefficient_mu 0.103
_exptl_absorpt_correction_T_max 0.95
_exptl_absorpt_correction_T_min 0.93
_exptl_absorpt_correction_type multi-scan
_exptl_absorpt_process_details SADABS
_exptl_crystal_colour yellow
_exptl_crystal_density_diffrn 1.387
_exptl_crystal_density_meas ?
_exptl_crystal_density_method .
_exptl_crystal_description Needle
_exptl_crystal_F_000 2176
_exptl_crystal_size_max 0.20
_exptl_crystal_size_mid 0.14
_exptl_crystal_size_min 0.12
_refine_diff_density_max 0.325
_refine_diff_density_min -0.245
_refine_diff_density_rms 0.042
_refine_ls_extinction_method none
_refine_ls_goodness_of_fit_ref 0.942
_refine_ls_hydrogen_treatment mixed
_refine_ls_matrix_type full
_refine_ls_number_parameters 337
_refine_ls_number_reflns 6426
_refine_ls_number_restraints 0
_refine_ls_restrained_S_all 0.942
_refine_ls_R_factor_all 0.1592
_refine_ls_R_factor_gt 0.0637
_refine_ls_shift/su_max 0.000
_refine_ls_shift/su_mean 0.000
_refine_ls_structure_factor_coef Fsqd
_refine_ls_weighting_details 'calc w=1/[\s^2^(Fo^2^)+(0.0708P)^2^+0.0000P] where P=(Fo^2^+2Fc^2^)/3'
_refine_ls_weighting_scheme calc
_refine_ls_wR_factor_gt 0.1302
_refine_ls_wR_factor_ref 0.1565
_reflns_number_gt 2963
_reflns_number_total 6426
_reflns_threshold_expression >2sigma(I)
_cod_data_source_file b803280g.txt
_cod_data_source_block 2
_cod_depositor_comments
;
The following automatic conversions were performed:
'_symmetry_cell_setting' value 'Monoclinic' changed to 'monoclinic'
according to '/home/saulius/struct/CIF-dictionaries/cif_core.dic'
dictionary named 'cif_core.dic' version 2.4.1 from 2010-06-29.

Automatic conversion script
Id: cif_fix_enum 1527 2010-12-29 10:47:43Z saulius 
;
_cod_original_cell_volume 4967.5(7)
_cod_original_sg_symbol_H-M C2/c
_cod_database_code 7051970

loop_
_symmetry_equiv_pos_as_xyz
'x, y, z'
'-x, y, -z+1/2'
'x+1/2, y+1/2, z'
'-x+1/2, y+1/2, -z+1/2'
'-x, -y, -z'
'x, -y, z-1/2'
'-x+1/2, -y+1/2, -z'
'x+1/2, -y+1/2, z-1/2'

loop_
_atom_site_label
_atom_site_type_symbol
_atom_site_fract_x
_atom_site_fract_y
_atom_site_fract_z
_atom_site_U_iso_or_equiv
_atom_site_adp_type
_atom_site_occupancy
_atom_site_symmetry_multiplicity
_atom_site_calc_flag
_atom_site_refinement_flags
_atom_site_disorder_assembly
_atom_site_disorder_group
O1A O 0.40487(10) 0.86757(12) 1.01782(18) 0.1019(9) Uani 1 1 d . . .
C1A C 0.34221(13) 0.89105(16) 0.9615(2) 0.0585(7) Uani 1 1 d . . .
C2A C 0.28200(11) 0.82557(14) 0.92186(16) 0.0421(6) Uani 1 1 d . . .
C3A C 0.20980(12) 0.86102(14) 0.88699(17) 0.0449(6) Uani 1 1 d . . .
H3A1 H 0.1928 0.8265 0.9154 0.054 Uiso 1 1 calc . . .
H3A2 H 0.1753 0.8536 0.8181 0.054 Uiso 1 1 calc . . .
C4A C 0.21250(13) 0.95823(15) 0.91122(19) 0.0550(7) Uani 1 1 d . . .
H4A1 H 0.1637 0.9795 0.8801 0.066 Uiso 1 1 calc . . .
H4A2 H 0.2398 0.9645 0.9798 0.066 Uiso 1 1 calc . . .
C5A C 0.24728(12) 1.01414(14) 0.87940(18) 0.0493(6) Uani 1 1 d . . .
H5A1 H 0.2186 1.0102 0.8104 0.059 Uiso 1 1 calc . . .
H5A2 H 0.2479 1.0757 0.8957 0.059 Uiso 1 1 calc . . .
C6A C 0.32278(11) 0.98484(14) 0.92515(17) 0.0456(6) Uani 1 1 d . . .
N1B N 0.17494(12) 0.50313(13) 0.80166(16) 0.0610(6) Uani 1 1 d . . .
C1B C 0.24456(15) 0.50761(16) 0.84055(19) 0.0588(7) Uani 1 1 d . . .
H1B H 0.2670 0.4565 0.8412 0.071 Uiso 1 1 calc R . .
C2B C 0.28502(13) 0.58364(15) 0.87978(17) 0.0491(6) Uani 1 1 d . . .
H2B H 0.3337 0.5831 0.9066 0.059 Uiso 1 1 calc R . .
C3B C 0.25332(12) 0.66115(14) 0.87946(16) 0.0419(6) Uani 1 1 d . . .
C4B C 0.18084(12) 0.65612(15) 0.84031(18) 0.0535(7) Uani 1 1 d . . .
H4B H 0.1572 0.7058 0.8397 0.064 Uiso 1 1 calc R . .
C5B C 0.14455(14) 0.57740(17) 0.8026(2) 0.0622(8) Uani 1 1 d . . .
H5B H 0.0960 0.5756 0.7762 0.075 Uiso 1 1 calc R . .
C6B C 0.29839(12) 0.74121(14) 0.91894(18) 0.0488(6) Uani 1 1 d . . .
H6B H 0.3468 0.7317 0.9468 0.059 Uiso 1 1 calc R . .
N1C N 0.39440(9) 1.29903(12) 0.87437(13) 0.0435(5) Uani 1 1 d . . .
C1C C 0.44985(12) 1.24317(15) 0.92213(17) 0.0498(7) Uani 1 1 d . . .
H1C H 0.4949 1.2632 0.9435 0.060 Uiso 1 1 calc R . .
C2C C 0.44366(12) 1.15715(15) 0.94147(18) 0.0516(7) Uani 1 1 d . . .
H2C H 0.4842 1.1205 0.9752 0.062 Uiso 1 1 calc R . .
C3C C 0.37754(11) 1.12425(14) 0.91113(16) 0.0428(6) Uani 1 1 d . . .
C4C C 0.31943(11) 1.18280(14) 0.85894(16) 0.0424(6) Uani 1 1 d . . .
H4C H 0.2734 1.1644 0.8353 0.051 Uiso 1 1 calc R . .
C5C C 0.33031(12) 1.26775(14) 0.84252(16) 0.0430(6) Uani 1 1 d . . .
H5C H 0.2906 1.3055 0.8071 0.052 Uiso 1 1 calc R . .
C6C C 0.37535(12) 1.03307(15) 0.93688(19) 0.0550(7) Uani 1 1 d . . .
H6C H 0.4188 1.0027 0.9673 0.066 Uiso 1 1 calc R . .
O11 O 0.08477(8) -0.03572(11) 0.64610(12) 0.0566(5) Uani 1 1 d . . .
O12 O -0.03020(9) -0.07279(11) 0.56615(15) 0.0760(6) Uani 1 1 d . . .
O13 O -0.20423(8) 0.15756(11) 0.50714(13) 0.0609(5) Uani 1 1 d . . .
O14 O -0.16428(9) 0.29369(11) 0.56397(13) 0.0608(5) Uani 1 1 d . . .
O15 O 0.08072(9) 0.37427(12) 0.71171(14) 0.0713(6) Uani 1 1 d . . .
O16 O 0.16453(9) 0.27581(12) 0.74951(15) 0.0782(6) Uani 1 1 d . . .
C11 C 0.00396(11) 0.07616(14) 0.61839(16) 0.0388(5) Uani 1 1 d . . .
C12 C -0.06506(11) 0.10063(14) 0.58315(16) 0.0412(6) Uani 1 1 d . . .
H12 H -0.1019 0.0585 0.5535 0.049 Uiso 1 1 calc R . .
C13 C -0.07975(11) 0.18724(14) 0.59173(16) 0.0386(5) Uani 1 1 d . . .
C14 C -0.02527(11) 0.25017(14) 0.63568(16) 0.0403(6) Uani 1 1 d . . .
H14 H -0.0350 0.3082 0.6422 0.048 Uiso 1 1 calc R . .
C15 C 0.04389(11) 0.22661(14) 0.67007(16) 0.0387(5) Uani 1 1 d . . .
C16 C 0.05842(11) 0.13962(14) 0.66190(16) 0.0418(6) Uani 1 1 d . . .
H16 H 0.1050 0.1236 0.6857 0.050 Uiso 1 1 calc R . .
C17 C 0.01758(12) -0.01835(15) 0.60737(17) 0.0460(6) Uani 1 1 d . . .
C18 C -0.15438(12) 0.21369(15) 0.55177(17) 0.0430(6) Uani 1 1 d . . .
C19 C 0.10293(12) 0.29389(16) 0.71466(18) 0.0502(6) Uani 1 1 d . . .
H11O H 0.0902(16) -0.107(2) 0.639(2) 0.110(11) Uiso 1 1 d . . .
H15O H 0.1184(19) 0.419(2) 0.746(2) 0.125(13) Uiso 1 1 d . . .
H13O H -0.222(2) 0.315(3) 0.535(3) 0.162(15) Uiso 1 1 d . . .

loop_
_atom_site_aniso_label
_atom_site_aniso_U_11
_atom_site_aniso_U_22
_atom_site_aniso_U_33
_atom_site_aniso_U_23
_atom_site_aniso_U_13
_atom_site_aniso_U_12
O1A 0.0437(11) 0.0431(11) 0.156(2) 0.0319(12) 0.0311(12) 0.0011(9)
C1A 0.0392(13) 0.0340(14) 0.085(2) 0.0121(13) 0.0302(14) -0.0005(11)
C2A 0.0437(12) 0.0285(13) 0.0510(14) 0.0041(10) 0.0280(11) -0.0047(10)
C3A 0.0515(14) 0.0302(13) 0.0625(16) -0.0021(11) 0.0401(13) -0.0048(10)
C4A 0.0675(16) 0.0308(14) 0.086(2) -0.0011(13) 0.0571(16) -0.0045(12)
C5A 0.0514(14) 0.0311(13) 0.0744(17) 0.0050(12) 0.0436(13) 0.0001(11)
C6A 0.0389(12) 0.0280(12) 0.0602(15) 0.0056(11) 0.0261(11) -0.0025(10)
N1B 0.0620(14) 0.0331(12) 0.0735(15) -0.0119(10) 0.0352(12) -0.0111(10)
C1B 0.0687(18) 0.0340(15) 0.0709(19) -0.0035(13) 0.0421(15) 0.0025(13)
C2B 0.0508(14) 0.0320(14) 0.0632(17) 0.0019(12) 0.0348(13) 0.0004(11)
C3B 0.0463(13) 0.0274(12) 0.0520(14) 0.0043(10) 0.0305(11) -0.0011(10)
C4B 0.0499(14) 0.0290(13) 0.0763(18) -0.0045(12) 0.0366(13) -0.0039(11)
C5B 0.0536(15) 0.0393(16) 0.086(2) -0.0076(14) 0.0400(15) -0.0064(12)
C6B 0.0399(12) 0.0297(13) 0.0688(17) 0.0084(11) 0.0299(12) -0.0005(10)
N1C 0.0420(10) 0.0284(10) 0.0578(13) 0.0022(9) 0.0300(10) -0.0055(8)
C1C 0.0389(13) 0.0380(14) 0.0664(17) 0.0036(12) 0.0297(12) -0.0104(11)
C2C 0.0401(12) 0.0336(14) 0.0750(18) 0.0080(12) 0.0328(13) 0.0005(10)
C3C 0.0360(12) 0.0282(12) 0.0599(15) 0.0007(11) 0.0277(11) -0.0047(10)
C4C 0.0356(11) 0.0330(13) 0.0584(15) -0.0014(11) 0.0291(11) -0.0066(10)
C5C 0.0423(12) 0.0281(12) 0.0568(15) -0.0009(11) 0.0300(12) -0.0039(10)
C6C 0.0389(12) 0.0297(13) 0.0836(19) 0.0076(12) 0.0318(13) 0.0005(10)
O11 0.0395(9) 0.0325(10) 0.0822(13) -0.0092(8) 0.0302(9) 0.0058(7)
O12 0.0463(10) 0.0340(10) 0.1205(17) -0.0184(10) 0.0386(11) -0.0030(8)
O13 0.0390(9) 0.0392(10) 0.0994(14) -0.0042(9) 0.0405(10) -0.0014(8)
O14 0.0442(9) 0.0425(10) 0.0989(14) -0.0101(9) 0.0461(10) 0.0061(8)
O15 0.0469(10) 0.0335(10) 0.1031(16) -0.0166(10) 0.0316(11) -0.0043(8)
O16 0.0410(10) 0.0534(12) 0.1243(17) -0.0235(11) 0.0437(11) -0.0076(9)
C11 0.0359(11) 0.0287(12) 0.0471(13) -0.0025(10) 0.0235(10) 0.0038(9)
C12 0.0367(12) 0.0283(12) 0.0569(15) -0.0029(10) 0.0283(11) -0.0022(9)
C13 0.0355(11) 0.0318(13) 0.0522(14) -0.0015(10) 0.0291(11) 0.0017(9)
C14 0.0393(12) 0.0309(12) 0.0542(14) -0.0029(10) 0.0308(11) 0.0048(10)
C15 0.0351(11) 0.0283(12) 0.0498(14) -0.0063(10) 0.0249(10) -0.0019(9)
C16 0.0329(11) 0.0347(13) 0.0530(14) -0.0021(11) 0.0244(11) 0.0026(10)
C17 0.0383(13) 0.0312(13) 0.0606(16) -0.0020(11) 0.0268(12) 0.0036(11)
C18 0.0427(13) 0.0306(13) 0.0620(16) -0.0001(11) 0.0358(12) 0.0019(11)
C19 0.0428(13) 0.0364(14) 0.0646(17) -0.0091(12) 0.0301(13) 0.0004(11)

loop_
_atom_type_symbol
_atom_type_description
_atom_type_scat_dispersion_real
_atom_type_scat_dispersion_imag
_atom_type_scat_source
C C 0.0033 0.0016 'International Tables Vol C Tables 4.2.6.8 and 6.1.1.4'
H H 0.0000 0.0000 'International Tables Vol C Tables 4.2.6.8 and 6.1.1.4'
N N 0.0061 0.0033 'International Tables Vol C Tables 4.2.6.8 and 6.1.1.4'
O O 0.0106 0.0060 'International Tables Vol C Tables 4.2.6.8 and 6.1.1.4'

loop_
_geom_angle_atom_site_label_1
_geom_angle_atom_site_label_2
_geom_angle_atom_site_label_3
_geom_angle
_geom_angle_site_symmetry_1
_geom_angle_site_symmetry_3
_geom_angle_publ_flag
O1A C1A C2A 120.6(2) . . ?
O1A C1A C6A 121.2(2) . . ?
C2A C1A C6A 118.06(19) . . ?
C6B C2A C1A 115.5(2) . . ?
C6B C2A C3A 127.0(2) . . ?
C1A C2A C3A 117.40(19) . . ?
C2A C3A C4A 112.92(18) . . ?
C5A C4A C3A 111.5(2) . . ?
C6A C5A C4A 111.9(2) . . ?
C6C C6A C5A 127.0(2) . . ?
C6C C6A C1A 116.0(2) . . ?
C5A C6A C1A 116.99(18) . . ?
C1B N1B C5B 116.8(2) . . ?
N1B C1B C2B 123.4(2) . . ?
C1B C2B C3B 119.9(2) . . ?
C2B C3B C4B 116.7(2) . . ?
C2B C3B C6B 117.6(2) . . ?
C4B C3B C6B 125.8(2) . . ?
C5B C4B C3B 119.5(2) . . ?
N1B C5B C4B 123.7(2) . . ?
C2A C6B C3B 131.2(2) . . ?
C1C N1C C5C 117.12(19) . . ?
N1C C1C C2C 122.9(2) . . ?
C1C C2C C3C 120.6(2) . . ?
C2C C3C C4C 115.9(2) . . ?
C2C C3C C6C 117.72(19) . . ?
C4C C3C C6C 126.42(19) . . ?
C5C C4C C3C 119.7(2) . . ?
N1C C5C C4C 123.7(2) . . ?
C6A C6C C3C 132.3(2) . . ?
C12 C11 C16 119.35(19) . . ?
C12 C11 C17 118.81(19) . . ?
C16 C11 C17 121.83(19) . . ?
C13 C12 C11 120.47(19) . . ?
C12 C13 C14 120.04(19) . . ?
C12 C13 C18 120.26(19) . . ?
C14 C13 C18 119.68(19) . . ?
C13 C14 C15 120.0(2) . . ?
C16 C15 C14 119.75(19) . . ?
C16 C15 C19 119.25(19) . . ?
C14 C15 C19 120.99(19) . . ?
C15 C16 C11 120.42(19) . . ?
O12 C17 O11 123.7(2) . . ?
O12 C17 C11 122.0(2) . . ?
O11 C17 C11 114.25(19) . . ?
O13 C18 O14 123.3(2) . . ?
O13 C18 C13 119.3(2) . . ?
O14 C18 C13 117.5(2) . . ?
O16 C19 O15 123.7(2) . . ?
O16 C19 C15 123.3(2) . . ?
O15 C19 C15 112.9(2) . . ?

loop_
_geom_bond_atom_site_label_1
_geom_bond_atom_site_label_2
_geom_bond_distance
_geom_bond_site_symmetry_2
_geom_bond_publ_flag
O1A C1A 1.214(3) . ?
C1A C2A 1.497(3) . ?
C1A C6A 1.502(3) . ?
C2A C6B 1.339(3) . ?
C2A C3A 1.503(3) . ?
C3A C4A 1.517(3) . ?
C4A C5A 1.512(3) . ?
C5A C6A 1.493(3) . ?
C6A C6C 1.337(3) . ?
N1B C1B 1.330(3) . ?
N1B C5B 1.335(3) . ?
C1B C2B 1.372(3) . ?
C2B C3B 1.385(3) . ?
C3B C4B 1.391(3) . ?
C3B C6B 1.466(3) . ?
C4B C5B 1.369(3) . ?
N1C C1C 1.326(3) . ?
N1C C5C 1.329(3) . ?
C1C C2C 1.372(3) . ?
C2C C3C 1.387(3) . ?
C3C C4C 1.392(3) . ?
C3C C6C 1.459(3) . ?
C4C C5C 1.372(3) . ?
O11 C17 1.303(2) . ?
O12 C17 1.205(3) . ?
O13 C18 1.252(3) . ?
O14 C18 1.272(3) . ?
O15 C19 1.307(3) . ?
O16 C19 1.204(3) . ?
C11 C12 1.383(3) . ?
C11 C16 1.388(3) . ?
C11 C17 1.499(3) . ?
C12 C13 1.383(3) . ?
C13 C14 1.383(3) . ?
C13 C18 1.486(3) . ?
C14 C15 1.386(3) . ?
C15 C16 1.385(3) . ?
C15 C19 1.491(3) . ?

loop_
_cod_related_entry_id
_cod_related_entry_database
_cod_related_entry_code
1 ChemSpider 30652917
